data_1549138
loop_
_publ_author_name
'Dhara, Debabrata'
'Kalita, Pankaj'
'Mondal, Subhadip'
'Narayanan, Ramakirushnan Suriya'
'Mote, Kaustubh R.'
'Huch, Volker'
'Zimmer, Michael'
'Yildiz, Cem B.'
'Scheschkewitz, David'
'Chandrasekhar, Vadapalli'
'Jana, Anukul'

_publ_section_title
;
 Reactivity enhancement of a diphosphene by reversible N-heterocyclic
 carbene coordination.
;
_journal_issue 18
_journal_name_full 'Chemical science'
_journal_page_first 4235
_journal_page_last 4243
_journal_paper_doi 10.1039/c8sc00348c
_journal_volume 9
_journal_year 2018
_chemical_formula_moiety 'C48 H52 O P2'
_chemical_formula_sum 'C48 H52 O P2'
_chemical_formula_weight 706.83
_space_group_crystal_system orthorhombic
_space_group_IT_number 61
_space_group_name_Hall '-P 2ac 2ab'
_space_group_name_H-M_alt 'P b c a'
_symmetry_space_group_name_Hall '-P 2ac 2ab'
_symmetry_space_group_name_H-M 'P b c a'
_atom_sites_solution_hydrogens mixed
_audit_creation_date 2017-11-06
_audit_creation_method
;
Olex2 1.2
(compiled 2017.08.10 svn.r3458 for OlexSys, GUI svn.r5381)
;
_audit_update_record
;
2017-11-30 deposited with the CCDC.
2018-03-27 downloaded from the CCDC.
;
_cell_angle_alpha 90
_cell_angle_beta 90
_cell_angle_gamma 90
_cell_formula_units_Z 8
_cell_length_a 16.9466(7)
_cell_length_b 20.6986(9)
_cell_length_c 23.0289(10)
_cell_measurement_reflns_used 9895
_cell_measurement_temperature 151.25
_cell_measurement_theta_max 25.83
_cell_measurement_theta_min 2.35
_cell_volume 8077.9(6)
_computing_data_collection 'Bruker APEX2'
_computing_data_reduction 'Bruker SAINT'
_computing_molecular_graphics 'Olex2 (Dolomanov et al., 2009)'
_computing_publication_material 'Olex2 (Dolomanov et al., 2009)'
_computing_structure_refinement 'ShelXL (Sheldrick, 2015)'
_diffrn_ambient_temperature 151.25
_diffrn_measured_fraction_theta_full 1.000
_diffrn_measured_fraction_theta_max 0.999
_diffrn_measurement_device_type 'Bruker APEX-II CCD'
_diffrn_measurement_method '\f and \w scans'
_diffrn_radiation_type MoK\a
_diffrn_radiation_wavelength 0.71073
_diffrn_reflns_av_R_equivalents 0.0620
_diffrn_reflns_av_unetI/netI 0.0284
_diffrn_reflns_Laue_measured_fraction_full 1.000
_diffrn_reflns_Laue_measured_fraction_max 0.999
_diffrn_reflns_limit_h_max 21
_diffrn_reflns_limit_h_min -22
_diffrn_reflns_limit_k_max 27
_diffrn_reflns_limit_k_min -26
_diffrn_reflns_limit_l_max 27
_diffrn_reflns_limit_l_min -30
_diffrn_reflns_number 139724
_diffrn_reflns_point_group_measured_fraction_full 1.000
_diffrn_reflns_point_group_measured_fraction_max 0.999
_diffrn_reflns_theta_full 25.242
_diffrn_reflns_theta_max 27.974
_diffrn_reflns_theta_min 1.769
_exptl_absorpt_coefficient_mu 0.142
_exptl_absorpt_correction_T_max 0.7456
_exptl_absorpt_correction_T_min 0.7181
_exptl_absorpt_correction_type multi-scan
_exptl_absorpt_process_details
;
 SADABS 2016/2: Krause, L., Herbst-Irmer, R., Sheldrick G.M. & Stalke D.,
 J. Appl. Cryst. 48 (2015) 3-10
;
_exptl_crystal_colour colourless
_exptl_crystal_colour_primary colourless
_exptl_crystal_density_diffrn 1.162
_exptl_crystal_description block
_exptl_crystal_F_000 3024
_exptl_crystal_size_max 0.442
_exptl_crystal_size_mid 0.27
_exptl_crystal_size_min 0.154
_refine_diff_density_max 0.944
_refine_diff_density_min -0.553
_refine_diff_density_rms 0.064
_refine_ls_extinction_method none
_refine_ls_goodness_of_fit_ref 1.025
_refine_ls_hydrogen_treatment mixed
_refine_ls_matrix_type full
_refine_ls_number_parameters 480
_refine_ls_number_reflns 9733
_refine_ls_number_restraints 0
_refine_ls_restrained_S_all 1.025
_refine_ls_R_factor_all 0.0822
_refine_ls_R_factor_gt 0.0616
_refine_ls_shift/su_max 0.001
_refine_ls_shift/su_mean 0.000
_refine_ls_structure_factor_coef Fsqd
_refine_ls_weighting_details 'w=1/[\s^2^(Fo^2^)+(0.0793P)^2^+10.4981P] where P=(Fo^2^+2Fc^2^)/3'
_refine_ls_weighting_scheme calc
_refine_ls_wR_factor_gt 0.1624
_refine_ls_wR_factor_ref 0.1791
_reflns_Friedel_coverage 0.000
_reflns_number_gt 7481
_reflns_number_total 9733
_reflns_threshold_expression 'I > 2\s(I)'
_cod_data_source_file c8sc00348c2.cif
_cod_data_source_block sh3914
_cod_depositor_comments 'Adding full bibliography for 1549135--1549139.cif.'
_cod_database_code 1549138
_shelx_shelxl_version_number 2017/1
_shelx_space_group_comment
;
The symmetry employed for this shelxl refinement is uniquely defined
by the following loop, which should always be used as a source of
symmetry information in preference to the above space-group names.
They are only intended as comments.
;
_shelx_estimated_absorpt_t_max 0.978
_shelx_estimated_absorpt_t_min 0.940
_olex2_refinement_description
;
1. Fixed Uiso
 At 1.2 times of:
  All C(H) groups
 At 1.5 times of:
  All C(H,H,H) groups
2.a Aromatic/amide H refined with riding coordinates:
 C27(H27), C28(H28), C29(H29), C35(H35), C33(H33), C42(H42), C44(H44), C5(H5),
 C4(H4), C3(H3), C20(H20), C18(H18), C11(H11), C9(H9)
2.b Idealised Me refined as rotating group:
 C39(H39A,H39B,H39C), C38(H38A,H38B,H38C), C37(H37A,H37B,H37C), C46(H46A,H46B,
 H46C), C47(H47A,H47B,H47C), C48(H48A,H48B,H48C), C24(H24A,H24B,H24C), C23(H23A,
 H23B,H23C), C22(H22A,H22B,H22C), C15(H15A,H15B,H15C), C14(H14A,H14B,H14C),
 C13(H13A,H13B,H13C)
;
_olex2_submission_special_instructions 'No special instructions were received'

loop_
_space_group_symop_operation_xyz
'x, y, z'
'-x+1/2, -y, z+1/2'
'-x, y+1/2, -z+1/2'
'x+1/2, -y+1/2, -z'
'-x, -y, -z'
'x-1/2, y, -z-1/2'
'x, -y-1/2, z-1/2'
'-x-1/2, y-1/2, z'

loop_
_atom_site_label
_atom_site_type_symbol
_atom_site_fract_x
_atom_site_fract_y
_atom_site_fract_z
_atom_site_U_iso_or_equiv
_atom_site_adp_type
_atom_site_occupancy
_atom_site_site_symmetry_order
_atom_site_calc_flag
_atom_site_refinement_flags_posn
P1 P 0.56942(3) 0.31696(3) 0.66796(2) 0.02403(14) Uani 1 1 d .
P2 P 0.65780(3) 0.38907(3) 0.69346(3) 0.02683(15) Uani 1 1 d .
O1 O 0.48865(10) 0.32470(9) 0.69063(9) 0.0416(4) Uani 1 1 d .
C25 C 0.60187(15) 0.46405(11) 0.67916(10) 0.0334(5) Uani 1 1 d .
C26 C 0.60095(18) 0.48914(13) 0.62259(11) 0.0420(6) Uani 1 1 d .
C27 C 0.5712(3) 0.55044(17) 0.61269(14) 0.0809(15) Uani 1 1 d .
H27 H 0.571145 0.567590 0.574427 0.097 Uiso 1 1 calc R
C28 C 0.5417(4) 0.5868(2) 0.65795(16) 0.107(2) Uani 1 1 d .
H28 H 0.523155 0.629451 0.650946 0.129 Uiso 1 1 calc R
C29 C 0.5390(3) 0.56176(17) 0.71280(14) 0.0730(12) Uani 1 1 d .
H29 H 0.516604 0.586655 0.743279 0.088 Uiso 1 1 calc R
C30 C 0.56843(18) 0.50057(13) 0.72488(12) 0.0429(6) Uani 1 1 d .
C31 C 0.62801(15) 0.45301(11) 0.57001(10) 0.0322(5) Uani 1 1 d .
C36 C 0.70656(17) 0.45449(14) 0.55195(12) 0.0423(6) Uani 1 1 d .
C35 C 0.72753(16) 0.42575(14) 0.49960(13) 0.0445(6) Uani 1 1 d .
H35 H 0.781269 0.426225 0.487879 0.053 Uiso 1 1 calc R
C34 C 0.67190(16) 0.39635(12) 0.46398(11) 0.0362(5) Uani 1 1 d .
C33 C 0.59422(15) 0.39497(11) 0.48285(10) 0.0308(5) Uani 1 1 d .
H33 H 0.555603 0.374480 0.459292 0.037 Uiso 1 1 calc R
C32 C 0.57108(14) 0.42265(11) 0.53516(10) 0.0291(5) Uani 1 1 d .
C39 C 0.7680(2) 0.4894(2) 0.58795(16) 0.0694(10) Uani 1 1 d .
H39A H 0.754997 0.535501 0.589702 0.104 Uiso 1 1 calc GR
H39B H 0.820027 0.483848 0.570112 0.104 Uiso 1 1 calc GR
H39C H 0.768601 0.471456 0.627323 0.104 Uiso 1 1 calc GR
C38 C 0.6943(2) 0.36640(16) 0.40654(13) 0.0527(8) Uani 1 1 d .
H38A H 0.689427 0.319312 0.409165 0.079 Uiso 1 1 calc GR
H38B H 0.748883 0.377848 0.397049 0.079 Uiso 1 1 calc GR
H38C H 0.659029 0.382598 0.376100 0.079 Uiso 1 1 calc GR
C37 C 0.48553(15) 0.42089(14) 0.55215(11) 0.0393(6) Uani 1 1 d .
H37A H 0.460383 0.461837 0.541470 0.059 Uiso 1 1 calc GR
H37B H 0.481171 0.414426 0.594189 0.059 Uiso 1 1 calc GR
H37C H 0.459213 0.385265 0.531890 0.059 Uiso 1 1 calc GR
C40 C 0.56519(18) 0.47926(12) 0.78712(12) 0.0426(6) Uani 1 1 d .
C41 C 0.6291(2) 0.49120(13) 0.82358(12) 0.0495(8) Uani 1 1 d .
C42 C 0.6246(3) 0.47826(15) 0.88270(14) 0.0704(12) Uani 1 1 d .
H42 H 0.669034 0.487917 0.906275 0.084 Uiso 1 1 calc R
C43 C 0.5624(3) 0.45353(18) 0.90734(17) 0.0744(12) Uani 1 1 d .
C44 C 0.4976(3) 0.44008(15) 0.8737(2) 0.0742(13) Uani 1 1 d .
H44 H 0.452339 0.421662 0.891554 0.089 Uiso 1 1 calc R
C45 C 0.4958(2) 0.45313(16) 0.81118(19) 0.0681(11) Uani 1 1 d .
C46 C 0.7042(2) 0.51647(18) 0.80024(16) 0.0669(10) Uani 1 1 d .
H46A H 0.729164 0.483447 0.775909 0.100 Uiso 1 1 calc GR
H46B H 0.739449 0.527608 0.832446 0.100 Uiso 1 1 calc GR
H46C H 0.693758 0.555115 0.776881 0.100 Uiso 1 1 calc GR
C47 C 0.5577(5) 0.4362(2) 0.97179(19) 0.128(3) Uani 1 1 d .
H47A H 0.595650 0.401814 0.980428 0.192 Uiso 1 1 calc GR
H47B H 0.504264 0.421285 0.981051 0.192 Uiso 1 1 calc GR
H47C H 0.570122 0.474417 0.995188 0.192 Uiso 1 1 calc GR
C48 C 0.4271(2) 0.4401(2) 0.7740(3) 0.109(2) Uani 1 1 d .
H48A H 0.416620 0.477821 0.749448 0.164 Uiso 1 1 calc GR
H48B H 0.380913 0.431260 0.798310 0.164 Uiso 1 1 calc GR
H48C H 0.438033 0.402519 0.749370 0.164 Uiso 1 1 calc GR
C1 C 0.60879(12) 0.23577(10) 0.67656(9) 0.0226(4) Uani 1 1 d .
C6 C 0.58174(13) 0.18916(11) 0.63625(9) 0.0259(4) Uani 1 1 d .
C5 C 0.60391(16) 0.12510(12) 0.64280(11) 0.0360(5) Uani 1 1 d .
H5 H 0.586047 0.093775 0.615667 0.043 Uiso 1 1 calc R
C4 C 0.65180(18) 0.10628(12) 0.68846(11) 0.0425(6) Uani 1 1 d .
H4 H 0.667015 0.062331 0.692439 0.051 Uiso 1 1 calc R
C3 C 0.67737(16) 0.15160(12) 0.72818(11) 0.0372(6) Uani 1 1 d .
H3 H 0.709834 0.138214 0.759583 0.045 Uiso 1 1 calc R
C2 C 0.65674(13) 0.21645(11) 0.72331(9) 0.0252(4) Uani 1 1 d .
C16 C 0.52867(13) 0.20631(11) 0.58683(9) 0.0265(4) Uani 1 1 d .
C21 C 0.56103(14) 0.22594(11) 0.53352(9) 0.0289(5) Uani 1 1 d .
C20 C 0.51015(15) 0.23972(13) 0.48783(10) 0.0352(5) Uani 1 1 d .
H20 H 0.531755 0.253152 0.451732 0.042 Uiso 1 1 calc R
C19 C 0.42915(16) 0.23452(15) 0.49317(11) 0.0413(6) Uani 1 1 d .
C18 C 0.39869(15) 0.21462(14) 0.54640(11) 0.0399(6) Uani 1 1 d .
H18 H 0.343129 0.210845 0.550721 0.048 Uiso 1 1 calc R
C17 C 0.44695(14) 0.20011(12) 0.59337(10) 0.0315(5) Uani 1 1 d .
C24 C 0.64894(15) 0.23281(14) 0.52621(11) 0.0378(6) Uani 1 1 d .
H24A H 0.661424 0.238608 0.484983 0.057 Uiso 1 1 calc GR
H24B H 0.675199 0.193841 0.540728 0.057 Uiso 1 1 calc GR
H24C H 0.667410 0.270449 0.548155 0.057 Uiso 1 1 calc GR
C23 C 0.3753(2) 0.2495(2) 0.44301(14) 0.0651(10) Uani 1 1 d .
H23A H 0.406321 0.252189 0.407171 0.098 Uiso 1 1 calc GR
H23B H 0.348707 0.290780 0.449932 0.098 Uiso 1 1 calc GR
H23C H 0.335823 0.215119 0.439228 0.098 Uiso 1 1 calc GR
C22 C 0.41176(16) 0.17707(14) 0.64997(11) 0.0409(6) Uani 1 1 d .
H22A H 0.424225 0.131259 0.655548 0.061 Uiso 1 1 calc GR
H22B H 0.354369 0.182766 0.648965 0.061 Uiso 1 1 calc GR
H22C H 0.433866 0.202257 0.682130 0.061 Uiso 1 1 calc GR
C7 C 0.68651(12) 0.26074(11) 0.76938(9) 0.0250(4) Uani 1 1 d .
C12 C 0.63708(13) 0.27908(11) 0.81524(9) 0.0250(4) Uani 1 1 d .
C11 C 0.66835(14) 0.31616(11) 0.86031(10) 0.0293(5) Uani 1 1 d .
H11 H 0.634851 0.329094 0.891280 0.035 Uiso 1 1 calc R
C10 C 0.74697(15) 0.33465(13) 0.86114(11) 0.0362(5) Uani 1 1 d .
C9 C 0.79448(14) 0.31666(14) 0.81493(12) 0.0398(6) Uani 1 1 d .
H9 H 0.848199 0.329781 0.814663 0.048 Uiso 1 1 calc R
C8 C 0.76592(13) 0.28000(13) 0.76899(10) 0.0330(5) Uani 1 1 d .
C15 C 0.55124(14) 0.25981(13) 0.81734(11) 0.0347(5) Uani 1 1 d .
H15A H 0.522514 0.281632 0.786044 0.052 Uiso 1 1 calc GR
H15B H 0.528735 0.272355 0.854882 0.052 Uiso 1 1 calc GR
H15C H 0.546725 0.212919 0.812455 0.052 Uiso 1 1 calc GR
C14 C 0.78084(19) 0.37216(17) 0.91149(14) 0.0545(8) Uani 1 1 d .
H14A H 0.738892 0.381673 0.939508 0.082 Uiso 1 1 calc GR
H14B H 0.803584 0.412711 0.897264 0.082 Uiso 1 1 calc GR
H14C H 0.822047 0.346458 0.930408 0.082 Uiso 1 1 calc GR
C13 C 0.82022(15) 0.26127(17) 0.71983(12) 0.0481(7) Uani 1 1 d .
H13A H 0.871638 0.282081 0.725265 0.072 Uiso 1 1 calc GR
H13B H 0.797274 0.275305 0.682868 0.072 Uiso 1 1 calc GR
H13C H 0.827015 0.214248 0.719455 0.072 Uiso 1 1 calc GR
H1P H 0.5752(14) 0.3257(12) 0.6112(11) 0.026(6) Uiso 1 1 d .
H2P H 0.6409(17) 0.3856(13) 0.7501(12) 0.037(7) Uiso 1 1 d .

loop_
_atom_site_aniso_label
_atom_site_aniso_U_11
_atom_site_aniso_U_22
_atom_site_aniso_U_33
_atom_site_aniso_U_23
_atom_site_aniso_U_13
_atom_site_aniso_U_12
P1 0.0220(3) 0.0220(3) 0.0281(3) 0.0000(2) -0.0049(2) 0.0009(2)
P2 0.0256(3) 0.0244(3) 0.0305(3) -0.0013(2) -0.0041(2) -0.0017(2)
O1 0.0254(8) 0.0432(10) 0.0562(12) -0.0078(9) 0.0009(8) 0.0029(7)
C25 0.0427(13) 0.0256(11) 0.0319(12) -0.0050(9) -0.0081(10) 0.0030(10)
C26 0.0621(17) 0.0316(13) 0.0324(13) -0.0072(10) -0.0131(12) 0.0133(12)
C27 0.158(4) 0.0495(19) 0.0353(16) -0.0048(14) -0.024(2) 0.049(2)
C28 0.214(6) 0.060(2) 0.0480(19) -0.0153(17) -0.031(3) 0.086(3)
C29 0.123(3) 0.053(2) 0.0435(17) -0.0211(15) -0.0205(19) 0.049(2)
C30 0.0558(17) 0.0341(13) 0.0389(14) -0.0128(11) -0.0087(12) 0.0081(12)
C31 0.0430(13) 0.0261(11) 0.0274(11) 0.0013(9) -0.0085(10) 0.0038(10)
C36 0.0435(15) 0.0408(14) 0.0425(14) 0.0021(12) -0.0099(12) -0.0089(12)
C35 0.0345(13) 0.0504(16) 0.0485(16) 0.0070(13) 0.0045(11) -0.0049(12)
C34 0.0427(14) 0.0333(13) 0.0326(12) 0.0032(10) 0.0041(10) 0.0028(10)
C33 0.0369(12) 0.0293(12) 0.0262(11) 0.0000(9) -0.0052(9) 0.0007(9)
C32 0.0319(11) 0.0285(11) 0.0268(11) 0.0042(9) -0.0042(9) 0.0064(9)
C39 0.064(2) 0.079(3) 0.064(2) 0.0003(19) -0.0216(18) -0.0317(19)
C38 0.065(2) 0.0541(18) 0.0389(15) -0.0005(13) 0.0164(14) 0.0058(15)
C37 0.0328(12) 0.0520(16) 0.0331(12) 0.0040(11) -0.0026(10) 0.0122(11)
C40 0.0621(17) 0.0220(12) 0.0438(14) -0.0105(10) 0.0138(13) -0.0014(11)
C41 0.093(2) 0.0237(12) 0.0313(13) -0.0045(10) -0.0028(14) 0.0003(14)
C42 0.137(4) 0.0358(16) 0.0382(16) -0.0026(13) 0.004(2) 0.011(2)
C43 0.125(4) 0.0411(18) 0.057(2) -0.0081(16) 0.023(2) 0.014(2)
C44 0.098(3) 0.0300(15) 0.094(3) 0.0020(17) 0.065(3) 0.0080(17)
C45 0.070(2) 0.0388(16) 0.095(3) -0.0308(17) 0.033(2) -0.0023(15)
C46 0.080(3) 0.056(2) 0.064(2) -0.0070(17) -0.0227(19) -0.0237(18)
C47 0.254(8) 0.073(3) 0.058(2) 0.017(2) 0.060(4) 0.058(4)
C48 0.050(2) 0.089(3) 0.188(6) -0.076(4) 0.033(3) -0.003(2)
C1 0.0229(10) 0.0225(10) 0.0224(9) 0.0020(8) 0.0015(8) 0.0023(8)
C6 0.0301(11) 0.0263(11) 0.0213(10) 0.0000(8) 0.0025(8) 0.0024(8)
C5 0.0521(15) 0.0251(11) 0.0308(12) -0.0043(9) 0.0012(11) 0.0034(10)
C4 0.0648(18) 0.0258(12) 0.0370(14) 0.0028(10) 0.0022(12) 0.0146(12)
C3 0.0457(14) 0.0365(13) 0.0296(12) 0.0067(10) -0.0030(10) 0.0158(11)
C2 0.0269(10) 0.0280(11) 0.0208(10) 0.0026(8) 0.0023(8) 0.0054(8)
C16 0.0320(11) 0.0254(11) 0.0220(10) -0.0037(8) -0.0019(8) -0.0011(9)
C21 0.0317(11) 0.0321(12) 0.0229(10) -0.0041(9) 0.0002(9) -0.0035(9)
C20 0.0391(13) 0.0453(14) 0.0213(11) -0.0005(10) -0.0007(9) -0.0034(11)
C19 0.0363(13) 0.0572(17) 0.0304(12) -0.0019(12) -0.0069(10) -0.0035(12)
C18 0.0295(12) 0.0549(16) 0.0354(13) -0.0017(12) -0.0023(10) -0.0069(11)
C17 0.0325(12) 0.0344(12) 0.0275(11) -0.0036(9) 0.0011(9) -0.0057(9)
C24 0.0340(12) 0.0513(15) 0.0281(12) 0.0015(11) 0.0046(10) -0.0008(11)
C23 0.0453(17) 0.110(3) 0.0402(16) 0.0109(18) -0.0153(13) -0.0015(18)
C22 0.0368(13) 0.0522(16) 0.0336(13) 0.0025(12) 0.0054(10) -0.0106(12)
C7 0.0240(10) 0.0280(11) 0.0231(10) 0.0059(8) -0.0028(8) 0.0043(8)
C12 0.0248(10) 0.0280(11) 0.0223(10) 0.0053(8) -0.0011(8) -0.0003(8)
C11 0.0314(11) 0.0324(12) 0.0242(10) 0.0018(9) -0.0028(9) -0.0005(9)
C10 0.0342(12) 0.0402(13) 0.0342(12) 0.0018(10) -0.0127(10) -0.0020(10)
C9 0.0216(11) 0.0527(16) 0.0452(14) 0.0077(12) -0.0087(10) -0.0023(10)
C8 0.0223(11) 0.0454(14) 0.0313(11) 0.0091(10) -0.0011(9) 0.0071(10)
C15 0.0292(11) 0.0445(14) 0.0304(12) -0.0022(10) 0.0047(9) -0.0094(10)
C14 0.0489(17) 0.063(2) 0.0513(17) -0.0077(15) -0.0226(14) -0.0099(15)
C13 0.0241(12) 0.076(2) 0.0438(15) 0.0056(14) 0.0056(11) 0.0093(13)

loop_
_atom_type_symbol
_atom_type_description
_atom_type_scat_dispersion_real
_atom_type_scat_dispersion_imag
_atom_type_scat_source
C C 0.0033 0.0016 'International Tables Vol C Tables 4.2.6.8 and 6.1.1.4'
H H 0.0000 0.0000 'International Tables Vol C Tables 4.2.6.8 and 6.1.1.4'
O O 0.0106 0.0060 'International Tables Vol C Tables 4.2.6.8 and 6.1.1.4'
P P 0.1023 0.0942 'International Tables Vol C Tables 4.2.6.8 and 6.1.1.4'

loop_
_geom_angle_atom_site_label_1
_geom_angle_atom_site_label_2
_geom_angle_atom_site_label_3
_geom_angle
P2 P1 H1P 96.9(11)
O1 P1 P2 117.72(8)
O1 P1 C1 113.74(11)
O1 P1 H1P 113.9(11)
C1 P1 P2 110.42(7)
C1 P1 H1P 101.9(11)
P1 P2 H2P 94.5(12)
C25 P2 P1 99.99(8)
C25 P2 H2P 96.2(12)
C26 C25 P2 118.83(19)
C26 C25 C30 119.3(2)
C30 C25 P2 121.43(19)
C25 C26 C31 124.3(2)
C27 C26 C25 119.8(3)
C27 C26 C31 115.9(2)
C26 C27 H27 119.7
C28 C27 C26 120.5(3)
C28 C27 H27 119.7
C27 C28 H28 119.9
C29 C28 C27 120.2(3)
C29 C28 H28 119.9
C28 C29 H29 119.3
C28 C29 C30 121.3(3)
C30 C29 H29 119.3
C25 C30 C40 124.6(2)
C29 C30 C25 118.8(3)
C29 C30 C40 116.5(2)
C36 C31 C26 121.5(2)
C36 C31 C32 119.7(2)
C32 C31 C26 118.4(2)
C31 C36 C39 120.2(3)
C35 C36 C31 119.5(2)
C35 C36 C39 120.2(3)
C36 C35 H35 119.1
C34 C35 C36 121.7(3)
C34 C35 H35 119.1
C35 C34 C38 121.8(3)
C33 C34 C35 117.9(2)
C33 C34 C38 120.3(3)
C34 C33 H33 119.0
C34 C33 C32 122.1(2)
C32 C33 H33 119.0
C31 C32 C37 121.7(2)
C33 C32 C31 119.1(2)
C33 C32 C37 119.2(2)
C36 C39 H39A 109.5
C36 C39 H39B 109.5
C36 C39 H39C 109.5
H39A C39 H39B 109.5
H39A C39 H39C 109.5
H39B C39 H39C 109.5
C34 C38 H38A 109.5
C34 C38 H38B 109.5
C34 C38 H38C 109.5
H38A C38 H38B 109.5
H38A C38 H38C 109.5
H38B C38 H38C 109.5
C32 C37 H37A 109.5
C32 C37 H37B 109.5
C32 C37 H37C 109.5
H37A C37 H37B 109.5
H37A C37 H37C 109.5
H37B C37 H37C 109.5
C41 C40 C30 119.7(3)
C41 C40 C45 118.7(3)
C45 C40 C30 121.3(3)
C40 C41 C46 120.9(3)
C42 C41 C40 120.9(4)
C42 C41 C46 118.2(3)
C41 C42 H42 118.4
C43 C42 C41 123.2(4)
C43 C42 H42 118.4
C42 C43 C44 118.8(4)
C42 C43 C47 123.9(5)
C44 C43 C47 117.3(5)
C43 C44 H44 118.9
C43 C44 C45 122.3(3)
C45 C44 H44 118.9
C40 C45 C44 116.1(4)
C40 C45 C48 120.2(4)
C44 C45 C48 123.8(4)
C41 C46 H46A 109.5
C41 C46 H46B 109.5
C41 C46 H46C 109.5
H46A C46 H46B 109.5
H46A C46 H46C 109.5
H46B C46 H46C 109.5
C43 C47 H47A 109.5
C43 C47 H47B 109.5
C43 C47 H47C 109.5
H47A C47 H47B 109.5
H47A C47 H47C 109.5
H47B C47 H47C 109.5
C45 C48 H48A 109.5
C45 C48 H48B 109.5
C45 C48 H48C 109.5
H48A C48 H48B 109.5
H48A C48 H48C 109.5
H48B C48 H48C 109.5
C6 C1 P1 116.07(15)
C2 C1 P1 123.91(16)
C2 C1 C6 119.70(19)
C1 C6 C16 122.21(19)
C5 C6 C1 119.5(2)
C5 C6 C16 118.3(2)
C6 C5 H5 119.6
C4 C5 C6 120.7(2)
C4 C5 H5 119.6
C5 C4 H4 120.1
C3 C4 C5 119.8(2)
C3 C4 H4 120.1
C4 C3 H3 119.2
C4 C3 C2 121.6(2)
C2 C3 H3 119.2
C1 C2 C7 124.44(19)
C3 C2 C1 118.7(2)
C3 C2 C7 116.8(2)
C21 C16 C6 120.0(2)
C17 C16 C6 119.5(2)
C17 C16 C21 120.5(2)
C16 C21 C24 120.7(2)
C20 C21 C16 118.6(2)
C20 C21 C24 120.6(2)
C21 C20 H20 118.9
C19 C20 C21 122.2(2)
C19 C20 H20 118.9
C20 C19 C18 118.0(2)
C20 C19 C23 121.2(3)
C18 C19 C23 120.8(3)
C19 C18 H18 119.0
C17 C18 C19 122.1(2)
C17 C18 H18 119.0
C16 C17 C22 120.8(2)
C18 C17 C16 118.6(2)
C18 C17 C22 120.5(2)
C21 C24 H24A 109.5
C21 C24 H24B 109.5
C21 C24 H24C 109.5
H24A C24 H24B 109.5
H24A C24 H24C 109.5
H24B C24 H24C 109.5
C19 C23 H23A 109.5
C19 C23 H23B 109.5
C19 C23 H23C 109.5
H23A C23 H23B 109.5
H23A C23 H23C 109.5
H23B C23 H23C 109.5
C17 C22 H22A 109.5
C17 C22 H22B 109.5
C17 C22 H22C 109.5
H22A C22 H22B 109.5
H22A C22 H22C 109.5
H22B C22 H22C 109.5
C12 C7 C2 120.08(19)
C12 C7 C8 120.1(2)
C8 C7 C2 119.7(2)
C7 C12 C15 121.9(2)
C11 C12 C7 118.9(2)
C11 C12 C15 119.2(2)
C12 C11 H11 119.1
C10 C11 C12 121.8(2)
C10 C11 H11 119.1
C11 C10 C14 121.2(3)
C9 C10 C11 118.3(2)
C9 C10 C14 120.5(2)
C10 C9 H9 119.0
C10 C9 C8 122.0(2)
C8 C9 H9 119.0
C7 C8 C13 121.1(2)
C9 C8 C7 119.0(2)
C9 C8 C13 119.9(2)
C12 C15 H15A 109.5
C12 C15 H15B 109.5
C12 C15 H15C 109.5
H15A C15 H15B 109.5
H15A C15 H15C 109.5
H15B C15 H15C 109.5
C10 C14 H14A 109.5
C10 C14 H14B 109.5
C10 C14 H14C 109.5
H14A C14 H14B 109.5
H14A C14 H14C 109.5
H14B C14 H14C 109.5
C8 C13 H13A 109.5
C8 C13 H13B 109.5
C8 C13 H13C 109.5
H13A C13 H13B 109.5
H13A C13 H13C 109.5
H13B C13 H13C 109.5

loop_
_geom_bond_atom_site_label_1
_geom_bond_atom_site_label_2
_geom_bond_distance
P1 P2 2.1946(8)
P1 O1 1.4737(18)
P1 C1 1.819(2)
P1 H1P 1.32(2)
P2 C25 1.848(2)
P2 H2P 1.34(3)
C25 C26 1.402(4)
C25 C30 1.415(4)
C26 C27 1.384(4)
C26 C31 1.495(3)
C27 H27 0.9500
C27 C28 1.380(5)
C28 H28 0.9500
C28 C29 1.367(5)
C29 H29 0.9500
C29 C30 1.389(4)
C30 C40 1.501(4)
C31 C36 1.395(4)
C31 C32 1.404(3)
C36 C35 1.390(4)
C36 C39 1.514(4)
C35 H35 0.9500
C35 C34 1.390(4)
C34 C33 1.387(4)
C34 C38 1.509(4)
C33 H33 0.9500
C33 C32 1.390(3)
C32 C37 1.502(3)
C39 H39A 0.9800
C39 H39B 0.9800
C39 H39C 0.9800
C38 H38A 0.9800
C38 H38B 0.9800
C38 H38C 0.9800
C37 H37A 0.9800
C37 H37B 0.9800
C37 H37C 0.9800
C40 C41 1.392(4)
C40 C45 1.409(4)
C41 C42 1.390(4)
C41 C46 1.477(5)
C42 H42 0.9500
C42 C43 1.302(6)
C43 C44 1.373(6)
C43 C47 1.529(5)
C44 H44 0.9500
C44 C45 1.465(6)
C45 C48 1.470(6)
C46 H46A 0.9800
C46 H46B 0.9800
C46 H46C 0.9800
C47 H47A 0.9800
C47 H47B 0.9800
C47 H47C 0.9800
C48 H48A 0.9800
C48 H48B 0.9800
C48 H48C 0.9800
C1 C6 1.415(3)
C1 C2 1.407(3)
C6 C5 1.386(3)
C6 C16 1.493(3)
C5 H5 0.9500
C5 C4 1.384(4)
C4 H4 0.9500
C4 C3 1.380(4)
C3 H3 0.9500
C3 C2 1.392(3)
C2 C7 1.490(3)
C16 C21 1.405(3)
C16 C17 1.399(3)
C21 C20 1.390(3)
C21 C24 1.506(3)
C20 H20 0.9500
C20 C19 1.382(4)
C19 C18 1.392(4)
C19 C23 1.504(4)
C18 H18 0.9500
C18 C17 1.389(3)
C17 C22 1.511(3)
C24 H24A 0.9800
C24 H24B 0.9800
C24 H24C 0.9800
C23 H23A 0.9800
C23 H23B 0.9800
C23 H23C 0.9800
C22 H22A 0.9800
C22 H22B 0.9800
C22 H22C 0.9800
C7 C12 1.400(3)
C7 C8 1.404(3)
C12 C11 1.396(3)
C12 C15 1.509(3)
C11 H11 0.9500
C11 C10 1.386(3)
C10 C9 1.385(4)
C10 C14 1.509(4)
C9 H9 0.9500
C9 C8 1.389(4)
C8 C13 1.510(3)
C15 H15A 0.9800
C15 H15B 0.9800
C15 H15C 0.9800
C14 H14A 0.9800
C14 H14B 0.9800
C14 H14C 0.9800
C13 H13A 0.9800
C13 H13B 0.9800
C13 H13C 0.9800
